data_7716742
loop_
_publ_author_name
'Bhowmik, Saumitra'
'Sengupta, Arunava'
'Mukherjee, Rabindranath'

_publ_section_title
;
 Ni(II) and Pd(II) complexes of a new redox-active pentadentate
 azo-appended 2-aminophenol ligand: Pd(II)-assisted intraligand
 cyclization forms a phenoxazinyl ring.
;
_journal_issue 33
_journal_name_full 'Dalton transactions (Cambridge, England : 2003)'
_journal_page_first 14046
_journal_page_last 14064
_journal_paper_doi 10.1039/d4dt01513d
_journal_volume 53
_journal_year 2024
_chemical_formula_moiety '2(C40 H47 N4 O2 Pd)'
_chemical_formula_sum 'C80 H94 N8 O4 Pd2'
_chemical_formula_weight 1444.43
_space_group_crystal_system triclinic
_space_group_IT_number 2
_space_group_name_Hall '-P 1'
_space_group_name_H-M_alt 'P -1'
_atom_sites_solution_hydrogens geom
_atom_sites_solution_primary iterative
_audit_creation_date 2022-04-07
_audit_creation_method
;
Olex2 1.2
(compiled 2018.05.29 svn.r3508 for OlexSys, GUI svn.r5506)
;
_audit_update_record
;
2024-05-23 deposited with the CCDC.	2024-07-24 downloaded from the CCDC.
;
_cell_angle_alpha 103.105(2)
_cell_angle_beta 112.102(2)
_cell_angle_gamma 110.877(2)
_cell_formula_units_Z 2
_cell_length_a 13.9262(9)
_cell_length_b 18.0565(11)
_cell_length_c 18.0843(18)
_cell_measurement_reflns_used 14129
_cell_measurement_temperature 100(2)
_cell_measurement_theta_max 28.462
_cell_measurement_theta_min 2.296
_cell_volume 3578.4(5)
_computing_molecular_graphics 'Olex2 (Dolomanov et al., 2009)'
_computing_publication_material 'Olex2 (Dolomanov et al., 2009)'
_computing_structure_refinement 'ShelXL (Sheldrick, 2015)'
_computing_structure_solution 'olex2.solve (Bourhis et al., 2015)'
_diffrn_ambient_temperature 100(2)
_diffrn_measured_fraction_theta_full 0.998
_diffrn_measured_fraction_theta_max 0.994
_diffrn_measurement_device_type 'CCD area detector'
_diffrn_measurement_method 'phi and omega scans'
_diffrn_radiation_type MoK\a
_diffrn_radiation_wavelength 0.71073
_diffrn_reflns_av_R_equivalents 0.0496
_diffrn_reflns_av_unetI/netI 0.0576
_diffrn_reflns_Laue_measured_fraction_full 0.998
_diffrn_reflns_Laue_measured_fraction_max 0.994
_diffrn_reflns_limit_h_max 18
_diffrn_reflns_limit_h_min -18
_diffrn_reflns_limit_k_max 24
_diffrn_reflns_limit_k_min -24
_diffrn_reflns_limit_l_max 24
_diffrn_reflns_limit_l_min -24
_diffrn_reflns_number 56737
_diffrn_reflns_point_group_measured_fraction_full 0.998
_diffrn_reflns_point_group_measured_fraction_max 0.994
_diffrn_reflns_theta_full 25.242
_diffrn_reflns_theta_max 28.462
_diffrn_reflns_theta_min 2.296
_exptl_absorpt_coefficient_mu 0.558
_exptl_absorpt_correction_type empirical
_exptl_absorpt_process_details SADABS
_exptl_crystal_colour BLUE
_exptl_crystal_density_diffrn 1.341
_exptl_crystal_density_method 'not measured'
_exptl_crystal_description BLOCK
_exptl_crystal_F_000 1508
_exptl_crystal_size_max 0.8
_exptl_crystal_size_mid 0.6
_exptl_crystal_size_min 0.2
_exptl_transmission_factor_max 0.894
_exptl_transmission_factor_min 0.676
_refine_diff_density_max 0.888
_refine_diff_density_min -0.685
_refine_diff_density_rms 0.096
_refine_ls_extinction_method none
_refine_ls_goodness_of_fit_ref 1.063
_refine_ls_hydrogen_treatment constr
_refine_ls_matrix_type full
_refine_ls_number_parameters 871
_refine_ls_number_reflns 17980
_refine_ls_number_restraints 0
_refine_ls_restrained_S_all 1.063
_refine_ls_R_factor_all 0.0632
_refine_ls_R_factor_gt 0.0421
_refine_ls_shift/su_max 0.001
_refine_ls_shift/su_mean 0.000
_refine_ls_structure_factor_coef Fsqd
_refine_ls_weighting_details 'w=1/[\s^2^(Fo^2^)+(0.0216P)^2^+5.0752P] where P=(Fo^2^+2Fc^2^)/3'
_refine_ls_weighting_scheme calc
_refine_ls_wR_factor_gt 0.0828
_refine_ls_wR_factor_ref 0.0929
_reflns_Friedel_coverage 0.000
_reflns_number_gt 14129
_reflns_number_total 17980
_reflns_threshold_expression 'I > 2\s(I)'
_cod_data_source_file d4dt01513d2.cif
_cod_data_source_block 4
_cod_depositor_comments 'Adding full bibliography for 7716740--7716743.cif.'
_cod_database_code 7716742
_shelx_shelxl_version_number 2018/3
_shelx_space_group_comment
;
The symmetry employed for this shelxl refinement is uniquely defined
by the following loop, which should always be used as a source of
symmetry information in preference to the above space-group names.
They are only intended as comments.
;
_olex2_refinement_description
;
1. Fixed Uiso
 At 1.2 times of:
  All C(H) groups
 At 1.5 times of:
  All C(H,H,H) groups
2.a Aromatic/amide H refined with riding coordinates:
 C24(H24), C62(H62), C13(H13), C28(H28), C16(H16), C63(H63), C68(H68),
 C64(H64), C74(H74), C19(H19), C22(H22), C17(H17), C53(H53), C23(H23), C18(H18),
  C58(H58), C57(H57), C7(H7), C34(H34), C47(H47), C59(H59), C56(H56)
2.b Idealised Me refined as rotating group:
 C10(H10A,H10B,H10C), C46(H46A,H46B,H46C), C50(H50A,H50B,H50C), C44(H44A,H44B,
 H44C), C51(H51A,H51B,H51C), C45(H45A,H45B,H45C), C77(H77A,H77B,H77C), C38(H38A,
 H38B,H38C), C52(H52A,H52B,H52C), C11(H11A,H11B,H11C), C12(H12A,H12B,H12C),
 C39(H39A,H39B,H39C), C4(H4A,H4B,H4C), C73(H73A,H73B,H73C), C5(H5A,H5B,H5C),
 C79(H79A,H79B,H79C), C78(H78A,H78B,H78C), C37(H37A,H37B,H37C), C32(H32A,H32B,
 H32C), C71(H71A,H71B,H71C), C6(H6A,H6B,H6C), C72(H72A,H72B,H72C), C31(H31A,
 H31B,H31C), C33(H33A,H33B,H33C)
;
_olex2_submission_special_instructions 'No special instructions were received'

loop_
_space_group_symop_operation_xyz
'x, y, z'
'-x, -y, -z'

loop_
_atom_site_label
_atom_site_type_symbol
_atom_site_fract_x
_atom_site_fract_y
_atom_site_fract_z
_atom_site_U_iso_or_equiv
_atom_site_adp_type
_atom_site_occupancy
_atom_site_site_symmetry_order
_atom_site_calc_flag
_atom_site_refinement_flags_posn
_atom_site_refinement_flags_adp
_atom_site_refinement_flags_occupancy
_atom_site_disorder_assembly
_atom_site_disorder_group
Pd1 Pd 0.78237(2) 0.41406(2) 0.35625(2) 0.01350(5) Uani 1 1 d . . . . .
Pd2 Pd 0.48800(2) 0.29627(2) 0.41245(2) 0.01368(5) Uani 1 1 d . . . . .
O3 O 0.42642(16) 0.19667(12) 0.44392(12) 0.0163(4) Uani 1 1 d . . . . .
O1 O 0.75786(16) 0.42903(12) 0.24355(12) 0.0165(4) Uani 1 1 d . . . . .
O4 O 0.70871(17) 0.56154(12) 0.67743(12) 0.0180(4) Uani 1 1 d . . . . .
O2 O 0.99082(17) 0.69548(12) 0.60544(12) 0.0196(4) Uani 1 1 d . . . . .
N3 N 0.80568(19) 0.38776(15) 0.45835(14) 0.0151(4) Uani 1 1 d . . . . .
N8 N 0.59830(19) 0.40074(15) 0.53411(14) 0.0158(5) Uani 1 1 d . . . . .
N4 N 0.86153(19) 0.54061(14) 0.44980(14) 0.0153(5) Uani 1 1 d . . . . .
N7 N 0.52857(19) 0.38886(15) 0.37335(14) 0.0148(4) Uani 1 1 d . . . . .
N2 N 0.7648(2) 0.31340(15) 0.46274(15) 0.0170(5) Uani 1 1 d . . . . .
N1 N 0.71598(19) 0.29173(15) 0.28106(14) 0.0150(4) Uani 1 1 d . . . . .
N5 N 0.37771(19) 0.20669(14) 0.29174(14) 0.0143(4) Uani 1 1 d . . . . .
N6 N 0.50696(19) 0.38271(15) 0.29504(14) 0.0160(5) Uani 1 1 d . . . . .
C26 C 0.9011(2) 0.54082(18) 0.53179(17) 0.0152(5) Uani 1 1 d . . . . .
C80 C 0.7117(2) 0.48991(17) 0.69169(18) 0.0161(5) Uani 1 1 d . . . . .
C24 C 0.9963(2) 0.61461(19) 0.69070(18) 0.0180(6) Uani 1 1 d . . . . .
H24 H 1.035810 0.665578 0.741277 0.022 Uiso 1 1 calc R . . . .
C66 C 0.6183(2) 0.47604(17) 0.52380(17) 0.0153(5) Uani 1 1 d . . . . .
C62 C 0.6027(2) 0.54869(18) 0.42498(19) 0.0194(6) Uani 1 1 d . . . . .
H62 H 0.578638 0.546632 0.368768 0.023 Uiso 1 1 calc R . . . .
C21 C 0.8745(2) 0.46066(17) 0.53918(17) 0.0153(5) Uani 1 1 d . . . . .
C15 C 0.6670(2) 0.22495(18) 0.30038(17) 0.0154(5) Uani 1 1 d . . . . .
C25 C 0.9624(2) 0.61667(18) 0.60940(18) 0.0166(5) Uani 1 1 d . . . . .
C20 C 0.6936(2) 0.23784(18) 0.38935(17) 0.0160(5) Uani 1 1 d . . . . .
C67 C 0.6544(2) 0.40918(18) 0.61993(17) 0.0160(5) Uani 1 1 d . . . . .
C13 C 0.7224(2) 0.21316(17) 0.15294(17) 0.0155(5) Uani 1 1 d . . . . .
H13 H 0.718478 0.167578 0.169669 0.019 Uiso 1 1 calc R . . . .
C8 C 0.7316(2) 0.21118(18) 0.07883(17) 0.0166(5) Uani 1 1 d . . . . .
C61 C 0.5821(2) 0.47261(18) 0.43800(18) 0.0159(5) Uani 1 1 d . . . . .
C28 C 0.8225(3) 0.62364(19) 0.36600(19) 0.0191(6) Uani 1 1 d . . . . .
H28 H 0.781816 0.573825 0.314090 0.023 Uiso 1 1 calc R . . . .
C16 C 0.5826(2) 0.13810(18) 0.23442(18) 0.0172(5) Uani 1 1 d . . . . .
H16 H 0.561737 0.126906 0.176214 0.021 Uiso 1 1 calc R . . . .
C63 C 0.6594(2) 0.62754(18) 0.49678(19) 0.0197(6) Uani 1 1 d . . . . .
H63 H 0.672681 0.678175 0.487859 0.024 Uiso 1 1 calc R . . . .
C68 C 0.6597(2) 0.33765(18) 0.63491(18) 0.0171(5) Uani 1 1 d . . . . .
H68 H 0.619395 0.283582 0.587900 0.020 Uiso 1 1 calc R . . . .
C75 C 0.7727(2) 0.50133(18) 0.77842(17) 0.0173(5) Uani 1 1 d . . . . .
C27 C 0.8767(2) 0.61983(18) 0.44662(18) 0.0159(5) Uani 1 1 d . . . . .
C54 C 0.2967(2) 0.13045(18) 0.28903(17) 0.0151(5) Uani 1 1 d . . . . .
C14 C 0.7191(2) 0.28271(18) 0.20281(17) 0.0151(5) Uani 1 1 d . . . . .
C1 C 0.7346(2) 0.35690(17) 0.18365(17) 0.0148(5) Uani 1 1 d . . . . .
C64 C 0.6971(2) 0.63293(18) 0.58215(19) 0.0184(6) Uani 1 1 d . . . . .
H64 H 0.735749 0.686418 0.629609 0.022 Uiso 1 1 calc R . . . .
C74 C 0.7783(2) 0.42866(18) 0.78904(18) 0.0185(6) Uani 1 1 d . . . . .
H74 H 0.820231 0.434569 0.845936 0.022 Uiso 1 1 calc R . . . .
C19 C 0.6415(3) 0.16457(18) 0.40630(19) 0.0195(6) Uani 1 1 d . . . . .
H19 H 0.662457 0.172833 0.463986 0.023 Uiso 1 1 calc R . . . .
C41 C 0.3292(2) 0.12813(17) 0.37245(17) 0.0152(5) Uani 1 1 d . . . . .
C65 C 0.6758(2) 0.55752(18) 0.59457(18) 0.0166(5) Uani 1 1 d . . . . .
C22 C 0.9098(2) 0.45748(19) 0.62064(18) 0.0183(6) Uani 1 1 d . . . . .
H22 H 0.893455 0.404570 0.625117 0.022 Uiso 1 1 calc R . . . .
C35 C 0.9545(2) 0.77741(18) 0.52412(18) 0.0178(6) Uani 1 1 d . . . . .
C17 C 0.5317(2) 0.07119(19) 0.25391(19) 0.0202(6) Uani 1 1 d . . . . .
H17 H 0.475368 0.016163 0.208670 0.024 Uiso 1 1 calc R . . . .
C53 C 0.1883(2) 0.06502(18) 0.21489(17) 0.0159(5) Uani 1 1 d . . . . .
H53 H 0.165044 0.070204 0.161761 0.019 Uiso 1 1 calc R . . . .
C9 C 0.7384(2) 0.13539(18) 0.02680(18) 0.0177(5) Uani 1 1 d . . . . .
C10 C 0.8379(3) 0.12298(19) 0.0874(2) 0.0233(6) Uani 1 1 d . . . . .
H10A H 0.912749 0.175155 0.114281 0.035 Uiso 1 1 calc GR . . . .
H10B H 0.840405 0.075037 0.053606 0.035 Uiso 1 1 calc GR . . . .
H10C H 0.822670 0.110986 0.132100 0.035 Uiso 1 1 calc GR . . . .
C23 C 0.9699(2) 0.53448(19) 0.69521(18) 0.0199(6) Uani 1 1 d . . . . .
H23 H 0.993127 0.532443 0.749793 0.024 Uiso 1 1 calc R . . . .
C40 C 0.9407(2) 0.69686(18) 0.52438(18) 0.0175(5) Uani 1 1 d . . . . .
C69 C 0.7250(2) 0.34714(18) 0.71988(18) 0.0184(6) Uani 1 1 d . . . . .
C29 C 0.8291(3) 0.70147(19) 0.36297(19) 0.0207(6) Uani 1 1 d . . . . .
C18 C 0.5628(3) 0.08370(19) 0.34155(19) 0.0222(6) Uani 1 1 d . . . . .
H18 H 0.529684 0.037119 0.354300 0.027 Uiso 1 1 calc R . . . .
C76 C 0.8271(2) 0.58664(18) 0.85814(18) 0.0187(6) Uani 1 1 d . . . . .
C48 C 0.1152(2) -0.00721(18) 0.21959(17) 0.0164(5) Uani 1 1 d . . . . .
C46 C 0.2017(3) -0.03842(19) 0.45872(18) 0.0211(6) Uani 1 1 d . . . . .
H46A H 0.229875 -0.041821 0.514465 0.032 Uiso 1 1 calc GR . . . .
H46B H 0.189874 -0.087942 0.415352 0.032 Uiso 1 1 calc GR . . . .
H46C H 0.127786 -0.038058 0.441751 0.032 Uiso 1 1 calc GR . . . .
C50 C -0.0008(3) -0.16826(19) 0.12679(19) 0.0231(6) Uani 1 1 d . . . . .
H50A H 0.062322 -0.165421 0.115650 0.035 Uiso 1 1 calc GR . . . .
H50B H -0.075350 -0.215231 0.077806 0.035 Uiso 1 1 calc GR . . . .
H50C H 0.011945 -0.178116 0.178831 0.035 Uiso 1 1 calc GR . . . .
C58 C 0.4053(3) 0.2403(2) 0.07623(19) 0.0222(6) Uani 1 1 d . . . . .
H58 H 0.408499 0.246928 0.027553 0.027 Uiso 1 1 calc R . . . .
C57 C 0.3488(2) 0.1561(2) 0.07297(18) 0.0202(6) Uani 1 1 d . . . . .
H57 H 0.317280 0.107245 0.022311 0.024 Uiso 1 1 calc R . . . .
C44 C 0.3121(3) 0.1234(2) 0.53713(18) 0.0216(6) Uani 1 1 d . . . . .
H44A H 0.240745 0.127661 0.517460 0.032 Uiso 1 1 calc GR . . . .
H44B H 0.376412 0.176142 0.548004 0.032 Uiso 1 1 calc GR . . . .
H44C H 0.330746 0.114958 0.590280 0.032 Uiso 1 1 calc GR . . . .
C7 C 0.7296(2) 0.27887(18) 0.05403(18) 0.0181(6) Uani 1 1 d . . . . .
H7 H 0.729264 0.275917 0.001914 0.022 Uiso 1 1 calc R . . . .
C43 C 0.2937(2) 0.04565(18) 0.46606(17) 0.0165(5) Uani 1 1 d . . . . .
C51 C -0.0248(3) -0.06921(19) 0.05527(18) 0.0224(6) Uani 1 1 d . . . . .
H51A H -0.027994 -0.016055 0.061317 0.034 Uiso 1 1 calc GR . . . .
H51B H -0.098858 -0.117440 0.006994 0.034 Uiso 1 1 calc GR . . . .
H51C H 0.038618 -0.066158 0.044473 0.034 Uiso 1 1 calc GR . . . .
C34 C 0.8973(3) 0.77680(19) 0.44227(19) 0.0208(6) Uani 1 1 d . . . . .
H34 H 0.904384 0.829227 0.439676 0.025 Uiso 1 1 calc R . . . .
C55 C 0.3874(2) 0.21758(18) 0.22313(17) 0.0157(5) Uani 1 1 d . . . . .
C45 C 0.4098(2) 0.04214(19) 0.49372(18) 0.0203(6) Uani 1 1 d . . . . .
H45A H 0.437098 0.039718 0.549945 0.030 Uiso 1 1 calc GR . . . .
H45B H 0.468772 0.093311 0.497495 0.030 Uiso 1 1 calc GR . . . .
H45C H 0.396178 -0.008807 0.451050 0.030 Uiso 1 1 calc GR . . . .
C60 C 0.4512(2) 0.30404(18) 0.22794(17) 0.0170(5) Uani 1 1 d . . . . .
C47 C 0.1533(2) -0.01136(18) 0.30182(18) 0.0171(5) Uani 1 1 d . . . . .
H47 H 0.106302 -0.060858 0.304969 0.021 Uiso 1 1 calc R . . . .
C42 C 0.2563(2) 0.05353(18) 0.37825(17) 0.0149(5) Uani 1 1 d . . . . .
C59 C 0.4544(2) 0.3110(2) 0.15124(18) 0.0209(6) Uani 1 1 d . . . . .
H59 H 0.491628 0.366188 0.153201 0.025 Uiso 1 1 calc R . . . .
C30 C 0.7628(3) 0.7042(2) 0.2747(2) 0.0273(7) Uani 1 1 d . . . . .
C77 C 0.7254(3) 0.5984(2) 0.8618(2) 0.0321(8) Uani 1 1 d . . . . .
H77A H 0.679206 0.601532 0.808825 0.048 Uiso 1 1 calc GR . . . .
H77B H 0.757326 0.651206 0.911336 0.048 Uiso 1 1 calc GR . . . .
H77C H 0.675750 0.549700 0.867431 0.048 Uiso 1 1 calc GR . . . .
C38 C 1.1516(3) 0.8796(2) 0.6659(2) 0.0271(7) Uani 1 1 d . . . . .
H38A H 1.150259 0.831616 0.680886 0.041 Uiso 1 1 calc GR . . . .
H38B H 1.192546 0.931689 0.718636 0.041 Uiso 1 1 calc GR . . . .
H38C H 1.191985 0.887465 0.633083 0.041 Uiso 1 1 calc GR . . . .
C52 C -0.1065(2) -0.0889(2) 0.15470(19) 0.0230(6) Uani 1 1 d . . . . .
H52A H -0.091563 -0.093823 0.209214 0.034 Uiso 1 1 calc GR . . . .
H52B H -0.178701 -0.139570 0.107445 0.034 Uiso 1 1 calc GR . . . .
H52C H -0.113967 -0.037770 0.156804 0.034 Uiso 1 1 calc GR . . . .
C56 C 0.3400(2) 0.14548(18) 0.14259(17) 0.0174(5) Uani 1 1 d . . . . .
H56 H 0.301594 0.089169 0.137798 0.021 Uiso 1 1 calc R . . . .
C2 C 0.7281(2) 0.35035(18) 0.10184(17) 0.0169(5) Uani 1 1 d . . . . .
C49 C -0.0029(2) -0.08194(18) 0.13972(17) 0.0173(5) Uani 1 1 d . . . . .
C11 C 0.7606(3) 0.14874(19) -0.04715(19) 0.0227(6) Uani 1 1 d . . . . .
H11A H 0.695592 0.151537 -0.088456 0.034 Uiso 1 1 calc GR . . . .
H11B H 0.767244 0.100870 -0.076423 0.034 Uiso 1 1 calc GR . . . .
H11C H 0.833010 0.202177 -0.022926 0.034 Uiso 1 1 calc GR . . . .
C12 C 0.6200(3) 0.05152(19) -0.0140(2) 0.0244(6) Uani 1 1 d . . . . .
H12A H 0.606323 0.040912 0.031755 0.037 Uiso 1 1 calc GR . . . .
H12B H 0.623019 0.003360 -0.046831 0.037 Uiso 1 1 calc GR . . . .
H12C H 0.556572 0.057838 -0.052393 0.037 Uiso 1 1 calc GR . . . .
C39 C 0.9579(3) 0.84893(19) 0.6623(2) 0.0228(6) Uani 1 1 d . . . . .
H39A H 0.878602 0.837991 0.627190 0.034 Uiso 1 1 calc GR . . . .
H39B H 0.999487 0.901124 0.715108 0.034 Uiso 1 1 calc GR . . . .
H39C H 0.954591 0.800643 0.677200 0.034 Uiso 1 1 calc GR . . . .
C36 C 1.0237(2) 0.86021(18) 0.61015(19) 0.0199(6) Uani 1 1 d . . . . .
C4 C 0.6324(3) 0.4436(2) 0.0758(2) 0.0253(6) Uani 1 1 d . . . . .
H4A H 0.554811 0.393326 0.038422 0.038 Uiso 1 1 calc GR . . . .
H4B H 0.634842 0.490127 0.057940 0.038 Uiso 1 1 calc GR . . . .
H4C H 0.649127 0.461739 0.135485 0.038 Uiso 1 1 calc GR . . . .
C73 C 0.7499(3) 0.2168(2) 0.6691(2) 0.0332(8) Uani 1 1 d . . . . .
H73A H 0.680945 0.192913 0.612477 0.050 Uiso 1 1 calc GR . . . .
H73B H 0.758097 0.170258 0.682731 0.050 Uiso 1 1 calc GR . . . .
H73C H 0.819257 0.253052 0.668527 0.050 Uiso 1 1 calc GR . . . .
C5 C 0.8485(3) 0.50246(19) 0.12274(19) 0.0229(6) Uani 1 1 d . . . . .
H5A H 0.870781 0.523186 0.183604 0.034 Uiso 1 1 calc GR . . . .
H5B H 0.846077 0.546961 0.102643 0.034 Uiso 1 1 calc GR . . . .
H5C H 0.905746 0.488374 0.115714 0.034 Uiso 1 1 calc GR . . . .
C70 C 0.7362(3) 0.27141(19) 0.73867(18) 0.0219(6) Uani 1 1 d . . . . .
C3 C 0.7256(3) 0.42079(19) 0.06884(18) 0.0197(6) Uani 1 1 d . . . . .
C79 C 0.9013(3) 0.5844(2) 0.94503(18) 0.0261(7) Uani 1 1 d . . . . .
H79A H 0.851601 0.537272 0.952394 0.039 Uiso 1 1 calc GR . . . .
H79B H 0.933637 0.638522 0.993124 0.039 Uiso 1 1 calc GR . . . .
H79C H 0.965010 0.575876 0.943678 0.039 Uiso 1 1 calc GR . . . .
C78 C 0.9125(3) 0.6666(2) 0.8552(2) 0.0305(7) Uani 1 1 d . . . . .
H78A H 0.976946 0.658936 0.854450 0.046 Uiso 1 1 calc GR . . . .
H78B H 0.943269 0.717868 0.906044 0.046 Uiso 1 1 calc GR . . . .
H78C H 0.870554 0.672908 0.803160 0.046 Uiso 1 1 calc GR . . . .
C37 C 1.0330(3) 0.94131(19) 0.5927(2) 0.0233(6) Uani 1 1 d . . . . .
H37A H 1.072226 0.949473 0.559183 0.035 Uiso 1 1 calc GR . . . .
H37B H 1.077798 0.991638 0.647655 0.035 Uiso 1 1 calc GR . . . .
H37C H 0.954727 0.933443 0.560533 0.035 Uiso 1 1 calc GR . . . .
C32 C 0.6312(3) 0.6358(3) 0.2287(2) 0.0404(9) Uani 1 1 d . . . . .
H32A H 0.624020 0.579317 0.221062 0.061 Uiso 1 1 calc GR . . . .
H32B H 0.589530 0.635219 0.172300 0.061 Uiso 1 1 calc GR . . . .
H32C H 0.597672 0.649946 0.263768 0.061 Uiso 1 1 calc GR . . . .
C71 C 0.8434(3) 0.3024(2) 0.82851(19) 0.0307(7) Uani 1 1 d . . . . .
H71A H 0.914392 0.342007 0.832057 0.046 Uiso 1 1 calc GR . . . .
H71B H 0.849971 0.253068 0.835837 0.046 Uiso 1 1 calc GR . . . .
H71C H 0.832855 0.331474 0.873935 0.046 Uiso 1 1 calc GR . . . .
C6 C 0.6911(3) 0.3905(2) -0.02845(19) 0.0278(7) Uani 1 1 d . . . . .
H6A H 0.753332 0.383898 -0.034852 0.042 Uiso 1 1 calc GR . . . .
H6B H 0.679881 0.433172 -0.048704 0.042 Uiso 1 1 calc GR . . . .
H6C H 0.618680 0.335706 -0.062507 0.042 Uiso 1 1 calc GR . . . .
C72 C 0.6232(3) 0.2133(2) 0.7378(2) 0.0326(7) Uani 1 1 d . . . . .
H72A H 0.616193 0.246602 0.783189 0.049 Uiso 1 1 calc GR . . . .
H72B H 0.628095 0.164510 0.747905 0.049 Uiso 1 1 calc GR . . . .
H72C H 0.554764 0.192680 0.681812 0.049 Uiso 1 1 calc GR . . . .
C31 C 0.8170(4) 0.6848(2) 0.2187(2) 0.0377(8) Uani 1 1 d . . . . .
H31A H 0.898029 0.729972 0.246677 0.057 Uiso 1 1 calc GR . . . .
H31B H 0.772632 0.682375 0.161868 0.057 Uiso 1 1 calc GR . . . .
H31C H 0.814562 0.629757 0.212134 0.057 Uiso 1 1 calc GR . . . .
C33 C 0.7713(4) 0.7937(2) 0.2861(2) 0.0432(10) Uani 1 1 d . . . . .
H33A H 0.737739 0.807217 0.321491 0.065 Uiso 1 1 calc GR . . . .
H33B H 0.728218 0.792354 0.229602 0.065 Uiso 1 1 calc GR . . . .
H33C H 0.853125 0.837488 0.314418 0.065 Uiso 1 1 calc GR . . . .

loop_
_atom_site_aniso_label
_atom_site_aniso_U_11
_atom_site_aniso_U_22
_atom_site_aniso_U_33
_atom_site_aniso_U_23
_atom_site_aniso_U_13
_atom_site_aniso_U_12
Pd1 0.01637(10) 0.01496(10) 0.01329(10) 0.00664(9) 0.00909(8) 0.00945(8)
Pd2 0.01329(10) 0.01448(10) 0.01226(10) 0.00556(8) 0.00504(8) 0.00730(8)
O3 0.0168(9) 0.0162(10) 0.0132(9) 0.0061(8) 0.0056(8) 0.0077(8)
O1 0.0218(10) 0.0185(10) 0.0159(9) 0.0086(8) 0.0128(8) 0.0119(8)
O4 0.0198(10) 0.0141(10) 0.0155(9) 0.0039(8) 0.0061(8) 0.0082(8)
O2 0.0232(10) 0.0163(10) 0.0185(10) 0.0057(9) 0.0097(8) 0.0108(8)
N3 0.0178(11) 0.0175(12) 0.0139(11) 0.0072(10) 0.0095(9) 0.0103(9)
N8 0.0145(11) 0.0160(11) 0.0144(11) 0.0049(10) 0.0054(9) 0.0078(9)
N4 0.0175(11) 0.0159(11) 0.0172(11) 0.0068(10) 0.0107(9) 0.0107(9)
N7 0.0139(10) 0.0169(11) 0.0143(11) 0.0070(10) 0.0062(9) 0.0087(9)
N2 0.0192(11) 0.0182(12) 0.0181(12) 0.0086(10) 0.0113(10) 0.0109(10)
N1 0.0171(11) 0.0176(12) 0.0131(11) 0.0059(10) 0.0089(9) 0.0101(9)
N5 0.0136(10) 0.0162(11) 0.0120(11) 0.0054(9) 0.0049(9) 0.0083(9)
N6 0.0158(11) 0.0181(12) 0.0163(11) 0.0089(10) 0.0085(9) 0.0089(9)
C26 0.0151(12) 0.0220(14) 0.0150(13) 0.0087(12) 0.0102(11) 0.0119(11)
C80 0.0151(13) 0.0138(13) 0.0179(13) 0.0052(11) 0.0073(11) 0.0078(11)
C24 0.0140(13) 0.0205(14) 0.0141(13) 0.0018(12) 0.0057(11) 0.0079(11)
C66 0.0102(12) 0.0158(13) 0.0181(13) 0.0066(11) 0.0053(10) 0.0068(10)
C62 0.0146(13) 0.0227(15) 0.0222(14) 0.0118(13) 0.0083(11) 0.0099(11)
C21 0.0150(13) 0.0183(14) 0.0162(13) 0.0063(12) 0.0100(11) 0.0098(11)
C15 0.0153(12) 0.0193(14) 0.0181(13) 0.0090(12) 0.0096(11) 0.0125(11)
C25 0.0159(13) 0.0166(13) 0.0189(14) 0.0065(12) 0.0097(11) 0.0091(11)
C20 0.0171(13) 0.0202(14) 0.0165(13) 0.0087(12) 0.0103(11) 0.0121(11)
C67 0.0131(12) 0.0166(13) 0.0140(13) 0.0043(11) 0.0045(10) 0.0070(11)
C13 0.0152(12) 0.0131(13) 0.0168(13) 0.0057(11) 0.0081(11) 0.0057(10)
C8 0.0137(12) 0.0163(13) 0.0158(13) 0.0038(11) 0.0067(11) 0.0060(11)
C61 0.0108(12) 0.0170(13) 0.0195(13) 0.0076(12) 0.0076(11) 0.0064(10)
C28 0.0249(14) 0.0176(14) 0.0204(14) 0.0083(12) 0.0150(12) 0.0115(12)
C16 0.0158(13) 0.0217(14) 0.0148(13) 0.0080(12) 0.0068(11) 0.0105(11)
C63 0.0177(13) 0.0157(14) 0.0284(15) 0.0118(13) 0.0124(12) 0.0082(11)
C68 0.0155(13) 0.0159(13) 0.0159(13) 0.0043(11) 0.0058(11) 0.0076(11)
C75 0.0145(12) 0.0167(14) 0.0143(13) 0.0028(11) 0.0054(11) 0.0058(11)
C27 0.0176(13) 0.0171(13) 0.0200(14) 0.0083(12) 0.0131(11) 0.0110(11)
C54 0.0157(12) 0.0176(13) 0.0150(13) 0.0076(11) 0.0078(11) 0.0106(11)
C14 0.0134(12) 0.0185(14) 0.0136(13) 0.0071(11) 0.0070(10) 0.0074(11)
C1 0.0166(13) 0.0166(13) 0.0142(13) 0.0066(11) 0.0087(11) 0.0099(11)
C64 0.0119(12) 0.0147(13) 0.0240(14) 0.0056(12) 0.0074(11) 0.0054(11)
C74 0.0207(14) 0.0211(14) 0.0124(13) 0.0072(12) 0.0067(11) 0.0104(12)
C19 0.0256(15) 0.0216(15) 0.0186(14) 0.0115(12) 0.0133(12) 0.0142(12)
C41 0.0155(12) 0.0166(13) 0.0143(13) 0.0047(11) 0.0066(10) 0.0107(11)
C65 0.0116(12) 0.0175(14) 0.0191(13) 0.0070(12) 0.0069(11) 0.0070(10)
C22 0.0194(13) 0.0222(15) 0.0196(14) 0.0097(12) 0.0123(12) 0.0129(12)
C35 0.0179(13) 0.0170(14) 0.0203(14) 0.0046(12) 0.0122(11) 0.0096(11)
C17 0.0170(13) 0.0166(14) 0.0221(14) 0.0072(12) 0.0078(11) 0.0062(11)
C53 0.0157(13) 0.0195(14) 0.0136(13) 0.0075(11) 0.0065(11) 0.0101(11)
C9 0.0186(13) 0.0155(13) 0.0170(13) 0.0033(12) 0.0096(11) 0.0078(11)
C10 0.0252(15) 0.0207(15) 0.0262(15) 0.0074(13) 0.0148(13) 0.0127(12)
C23 0.0176(13) 0.0265(16) 0.0162(13) 0.0099(13) 0.0084(11) 0.0106(12)
C40 0.0177(13) 0.0185(14) 0.0195(14) 0.0073(12) 0.0110(11) 0.0106(11)
C69 0.0208(14) 0.0192(14) 0.0161(13) 0.0080(12) 0.0077(11) 0.0120(12)
C29 0.0273(15) 0.0227(15) 0.0230(15) 0.0115(13) 0.0174(13) 0.0165(13)
C18 0.0269(15) 0.0202(15) 0.0238(15) 0.0127(13) 0.0148(13) 0.0112(12)
C76 0.0227(14) 0.0158(14) 0.0151(13) 0.0040(12) 0.0090(11) 0.0091(11)
C48 0.0147(12) 0.0191(14) 0.0161(13) 0.0060(12) 0.0070(11) 0.0106(11)
C46 0.0226(14) 0.0285(16) 0.0186(14) 0.0146(13) 0.0129(12) 0.0132(13)
C50 0.0252(15) 0.0212(15) 0.0210(15) 0.0065(13) 0.0097(12) 0.0127(13)
C58 0.0217(14) 0.0296(16) 0.0177(14) 0.0113(13) 0.0115(12) 0.0121(13)
C57 0.0175(13) 0.0261(15) 0.0153(13) 0.0067(12) 0.0070(11) 0.0116(12)
C44 0.0228(14) 0.0293(16) 0.0156(13) 0.0094(13) 0.0105(12) 0.0147(13)
C7 0.0207(14) 0.0207(14) 0.0138(13) 0.0071(12) 0.0104(11) 0.0093(12)
C43 0.0160(13) 0.0230(14) 0.0132(13) 0.0086(12) 0.0068(11) 0.0119(11)
C51 0.0195(14) 0.0231(15) 0.0151(14) 0.0070(13) 0.0045(11) 0.0064(12)
C34 0.0270(15) 0.0179(14) 0.0262(15) 0.0098(13) 0.0185(13) 0.0134(12)
C55 0.0134(12) 0.0200(14) 0.0155(13) 0.0080(12) 0.0070(10) 0.0097(11)
C45 0.0213(14) 0.0257(15) 0.0191(14) 0.0113(13) 0.0101(12) 0.0154(12)
C60 0.0150(12) 0.0199(14) 0.0165(13) 0.0090(12) 0.0076(11) 0.0086(11)
C47 0.0178(13) 0.0195(14) 0.0194(14) 0.0097(12) 0.0113(11) 0.0113(11)
C42 0.0163(12) 0.0188(14) 0.0148(13) 0.0086(11) 0.0083(11) 0.0122(11)
C59 0.0189(14) 0.0256(15) 0.0228(15) 0.0148(13) 0.0118(12) 0.0112(12)
C30 0.0448(19) 0.0240(16) 0.0223(16) 0.0133(14) 0.0179(15) 0.0224(15)
C77 0.0312(17) 0.0385(19) 0.0223(16) 0.0019(15) 0.0100(14) 0.0230(15)
C38 0.0220(15) 0.0233(16) 0.0328(17) 0.0083(14) 0.0119(13) 0.0122(13)
C52 0.0181(14) 0.0256(16) 0.0184(14) 0.0046(13) 0.0081(12) 0.0080(12)
C56 0.0150(13) 0.0191(14) 0.0178(13) 0.0072(12) 0.0072(11) 0.0094(11)
C2 0.0185(13) 0.0177(14) 0.0147(13) 0.0059(12) 0.0090(11) 0.0088(11)
C49 0.0155(13) 0.0192(14) 0.0152(13) 0.0054(12) 0.0075(11) 0.0079(11)
C11 0.0302(16) 0.0218(15) 0.0201(14) 0.0074(13) 0.0165(13) 0.0132(13)
C12 0.0221(15) 0.0184(15) 0.0244(15) 0.0029(13) 0.0119(12) 0.0053(12)
C39 0.0244(15) 0.0173(14) 0.0261(16) 0.0050(13) 0.0141(13) 0.0106(12)
C36 0.0185(14) 0.0174(14) 0.0251(15) 0.0062(12) 0.0121(12) 0.0104(11)
C4 0.0286(16) 0.0300(17) 0.0284(16) 0.0201(15) 0.0169(14) 0.0176(14)
C73 0.052(2) 0.0339(19) 0.0249(17) 0.0138(15) 0.0181(16) 0.0325(17)
C5 0.0291(16) 0.0233(15) 0.0252(15) 0.0138(13) 0.0173(13) 0.0152(13)
C70 0.0283(15) 0.0211(15) 0.0119(13) 0.0059(12) 0.0042(12) 0.0147(13)
C3 0.0281(15) 0.0191(14) 0.0195(14) 0.0110(12) 0.0153(12) 0.0135(12)
C79 0.0269(16) 0.0245(16) 0.0146(14) 0.0015(13) 0.0042(12) 0.0113(13)
C78 0.0356(18) 0.0217(16) 0.0172(15) 0.0026(13) 0.0094(13) 0.0052(14)
C37 0.0218(14) 0.0190(15) 0.0289(16) 0.0078(13) 0.0128(13) 0.0109(12)
C32 0.044(2) 0.051(2) 0.0330(19) 0.0242(19) 0.0151(17) 0.0302(19)
C71 0.0379(18) 0.0273(17) 0.0192(15) 0.0070(14) 0.0035(14) 0.0216(15)
C6 0.0417(19) 0.0302(17) 0.0214(15) 0.0169(14) 0.0189(14) 0.0202(15)
C72 0.0369(19) 0.0293(18) 0.0307(18) 0.0161(16) 0.0137(15) 0.0166(15)
C31 0.064(2) 0.041(2) 0.0307(18) 0.0215(17) 0.0331(19) 0.0341(19)
C33 0.083(3) 0.038(2) 0.0268(18) 0.0196(17) 0.027(2) 0.045(2)

loop_
_atom_type_symbol
_atom_type_description
_atom_type_scat_dispersion_real
_atom_type_scat_dispersion_imag
_atom_type_scat_source
C C 0.0033 0.0016 'International Tables Vol C Tables 4.2.6.8 and 6.1.1.4'
H H 0.0000 0.0000 'International Tables Vol C Tables 4.2.6.8 and 6.1.1.4'
N N 0.0061 0.0033 'International Tables Vol C Tables 4.2.6.8 and 6.1.1.4'
O O 0.0106 0.0060 'International Tables Vol C Tables 4.2.6.8 and 6.1.1.4'
Pd Pd -0.9988 1.0072 'International Tables Vol C Tables 4.2.6.8 and 6.1.1.4'

loop_
_geom_angle_atom_site_label_1
_geom_angle_atom_site_label_2
_geom_angle_atom_site_label_3
_geom_angle
_geom_angle_site_symmetry_1
_geom_angle_site_symmetry_3
_geom_angle_publ_flag
O1 Pd1 N4 103.92(8) . . ?
N3 Pd1 O1 173.62(8) . . ?
N3 Pd1 N4 81.91(9) . . ?
N3 Pd1 N1 91.14(9) . . ?
N1 Pd1 O1 82.93(8) . . ?
N1 Pd1 N4 172.75(9) . . ?
O3 Pd2 N8 102.00(8) . . ?
N7 Pd2 O3 173.38(8) . . ?
N7 Pd2 N8 81.69(9) . . ?
N7 Pd2 N5 92.46(9) . . ?
N5 Pd2 O3 83.46(8) . . ?
N5 Pd2 N8 173.05(9) . . ?
C41 O3 Pd2 109.78(16) . . ?
C1 O1 Pd1 109.79(16) . . ?
C65 O4 C80 117.9(2) . . ?
C25 O2 C40 118.3(2) . . ?
N2 N3 Pd1 129.88(18) . . ?
N2 N3 C21 115.0(2) . . ?
C21 N3 Pd1 115.08(17) . . ?
C66 N8 Pd2 109.35(17) . . ?
C66 N8 C67 116.3(2) . . ?
C67 N8 Pd2 134.34(18) . . ?
C26 N4 Pd1 109.15(17) . . ?
C26 N4 C27 115.9(2) . . ?
C27 N4 Pd1 134.86(18) . . ?
N6 N7 Pd2 128.89(18) . . ?
N6 N7 C61 116.5(2) . . ?
C61 N7 Pd2 114.46(17) . . ?
N3 N2 C20 121.2(2) . . ?
C15 N1 Pd1 123.59(17) . . ?
C15 N1 C14 125.1(2) . . ?
C14 N1 Pd1 111.23(17) . . ?
C54 N5 Pd2 111.36(16) . . ?
C55 N5 Pd2 122.12(18) . . ?
C55 N5 C54 126.4(2) . . ?
N7 N6 C60 120.5(2) . . ?
N4 C26 C21 119.0(2) . . ?
N4 C26 C25 123.3(2) . . ?
C25 C26 C21 117.6(2) . . ?
O4 C80 C67 119.9(2) . . ?
O4 C80 C75 117.8(2) . . ?
C75 C80 C67 122.3(3) . . ?
C25 C24 C23 118.4(3) . . ?
N8 C66 C61 118.5(2) . . ?
N8 C66 C65 123.0(2) . . ?
C65 C66 C61 118.5(2) . . ?
C63 C62 C61 119.3(3) . . ?
N3 C21 C26 113.9(2) . . ?
C22 C21 N3 125.0(2) . . ?
C22 C21 C26 121.0(2) . . ?
N1 C15 C20 121.7(2) . . ?
N1 C15 C16 122.4(2) . . ?
C16 C15 C20 115.8(2) . . ?
O2 C25 C26 119.6(2) . . ?
O2 C25 C24 118.2(2) . . ?
C24 C25 C26 122.2(3) . . ?
N2 C20 C15 127.9(2) . . ?
N2 C20 C19 112.7(2) . . ?
C19 C20 C15 119.4(2) . . ?
N8 C67 C80 120.9(2) . . ?
N8 C67 C68 119.5(2) . . ?
C68 C67 C80 119.5(2) . . ?
C8 C13 C14 120.9(2) . . ?
C13 C8 C9 119.8(2) . . ?
C13 C8 C7 116.7(2) . . ?
C7 C8 C9 123.4(2) . . ?
N7 C61 C66 113.5(2) . . ?
C62 C61 N7 126.4(2) . . ?
C62 C61 C66 120.1(2) . . ?
C29 C28 C27 120.4(3) . . ?
C17 C16 C15 122.3(3) . . ?
C62 C63 C64 121.8(3) . . ?
C69 C68 C67 120.2(3) . . ?
C80 C75 C76 123.3(2) . . ?
C74 C75 C80 115.5(2) . . ?
C74 C75 C76 121.2(2) . . ?
N4 C27 C28 120.2(2) . . ?
N4 C27 C40 121.0(2) . . ?
C28 C27 C40 118.7(3) . . ?
N5 C54 C41 113.5(2) . . ?
C53 C54 N5 125.6(2) . . ?
C53 C54 C41 120.7(2) . . ?
N1 C14 C1 113.9(2) . . ?
C13 C14 N1 124.3(2) . . ?
C13 C14 C1 121.2(2) . . ?
O1 C1 C14 118.8(2) . . ?
O1 C1 C2 123.6(2) . . ?
C14 C1 C2 117.6(2) . . ?
C65 C64 C63 118.7(3) . . ?
C75 C74 C69 124.6(3) . . ?
C18 C19 C20 122.3(3) . . ?
O3 C41 C54 119.3(2) . . ?
O3 C41 C42 121.7(2) . . ?
C54 C41 C42 119.0(2) . . ?
O4 C65 C66 119.2(2) . . ?
O4 C65 C64 119.2(2) . . ?
C64 C65 C66 121.6(3) . . ?
C23 C22 C21 118.9(3) . . ?
C40 C35 C36 121.6(3) . . ?
C34 C35 C40 115.8(3) . . ?
C34 C35 C36 122.6(3) . . ?
C16 C17 C18 121.4(3) . . ?
C48 C53 C54 120.9(2) . . ?
C8 C9 C10 110.8(2) . . ?
C8 C9 C11 112.4(2) . . ?
C8 C9 C12 108.6(2) . . ?
C11 C9 C10 108.4(2) . . ?
C11 C9 C12 108.4(2) . . ?
C12 C9 C10 108.1(2) . . ?
C22 C23 C24 121.9(3) . . ?
O2 C40 C27 120.8(2) . . ?
O2 C40 C35 116.4(2) . . ?
C35 C40 C27 122.7(3) . . ?
C68 C69 C74 117.7(3) . . ?
C68 C69 C70 121.8(2) . . ?
C74 C69 C70 120.4(2) . . ?
C28 C29 C34 118.4(3) . . ?
C28 C29 C30 120.3(3) . . ?
C34 C29 C30 121.3(3) . . ?
C19 C18 C17 118.7(3) . . ?
C75 C76 C79 111.9(2) . . ?
C77 C76 C75 108.0(2) . . ?
C77 C76 C79 108.1(2) . . ?
C77 C76 C78 110.4(3) . . ?
C78 C76 C75 113.0(2) . . ?
C78 C76 C79 105.3(2) . . ?
C53 C48 C47 117.4(2) . . ?
C53 C48 C49 122.9(2) . . ?
C47 C48 C49 119.6(2) . . ?
C59 C58 C57 119.0(3) . . ?
C56 C57 C58 121.1(3) . . ?
C2 C7 C8 124.7(2) . . ?
C46 C43 C44 108.1(2) . . ?
C45 C43 C46 107.4(2) . . ?
C45 C43 C44 110.0(2) . . ?
C45 C43 C42 107.8(2) . . ?
C42 C43 C46 112.2(2) . . ?
C42 C43 C44 111.3(2) . . ?
C35 C34 C29 123.8(3) . . ?
N5 C55 C60 121.5(2) . . ?
N5 C55 C56 122.4(2) . . ?
C56 C55 C60 116.0(2) . . ?
N6 C60 C55 129.2(2) . . ?
N6 C60 C59 112.2(2) . . ?
C59 C60 C55 118.6(2) . . ?
C42 C47 C48 124.2(3) . . ?
C41 C42 C43 120.4(2) . . ?
C47 C42 C41 117.5(2) . . ?
C47 C42 C43 122.1(2) . . ?
C58 C59 C60 122.5(3) . . ?
C29 C30 C33 112.3(3) . . ?
C32 C30 C29 108.8(3) . . ?
C32 C30 C33 108.2(3) . . ?
C31 C30 C29 108.9(3) . . ?
C31 C30 C32 110.5(3) . . ?
C31 C30 C33 108.2(3) . . ?
C57 C56 C55 122.6(3) . . ?
C1 C2 C3 121.8(2) . . ?
C7 C2 C1 117.5(2) . . ?
C7 C2 C3 120.6(2) . . ?
C50 C49 C48 109.4(2) . . ?
C51 C49 C48 112.1(2) . . ?
C51 C49 C50 107.9(2) . . ?
C51 C49 C52 108.7(2) . . ?
C52 C49 C48 110.1(2) . . ?
C52 C49 C50 108.6(2) . . ?
C35 C36 C39 109.3(2) . . ?
C38 C36 C35 111.5(2) . . ?
C38 C36 C39 110.3(2) . . ?
C38 C36 C37 106.5(2) . . ?
C37 C36 C35 111.8(2) . . ?
C37 C36 C39 107.4(2) . . ?
C69 C70 C73 110.9(2) . . ?
C69 C70 C71 112.4(2) . . ?
C69 C70 C72 108.6(2) . . ?
C73 C70 C71 107.7(3) . . ?
C73 C70 C72 109.2(3) . . ?
C71 C70 C72 108.0(3) . . ?
C2 C3 C4 110.4(2) . . ?
C2 C3 C5 109.8(2) . . ?
C2 C3 C6 112.1(2) . . ?
C4 C3 C6 106.3(2) . . ?
C5 C3 C4 109.9(2) . . ?
C5 C3 C6 108.2(2) . . ?

loop_
_geom_bond_atom_site_label_1
_geom_bond_atom_site_label_2
_geom_bond_distance
_geom_bond_site_symmetry_2
_geom_bond_publ_flag
Pd1 O1 2.0336(18) . ?
Pd1 N3 1.949(2) . ?
Pd1 N4 2.085(2) . ?
Pd1 N1 1.954(2) . ?
Pd2 O3 2.0065(19) . ?
Pd2 N8 2.066(2) . ?
Pd2 N7 1.944(2) . ?
Pd2 N5 1.961(2) . ?
O3 C41 1.341(3) . ?
O1 C1 1.331(3) . ?
O4 C80 1.387(3) . ?
O4 C65 1.368(3) . ?
O2 C25 1.361(3) . ?
O2 C40 1.377(3) . ?
N3 N2 1.293(3) . ?
N3 C21 1.401(3) . ?
N8 C66 1.358(3) . ?
N8 C67 1.392(3) . ?
N4 C26 1.372(3) . ?
N4 C27 1.387(3) . ?
N7 N6 1.301(3) . ?
N7 C61 1.396(3) . ?
N2 C20 1.353(3) . ?
N1 C15 1.351(3) . ?
N1 C14 1.406(3) . ?
N5 C54 1.411(3) . ?
N5 C55 1.347(3) . ?
N6 C60 1.348(3) . ?
C26 C21 1.412(4) . ?
C26 C25 1.403(4) . ?
C80 C67 1.407(4) . ?
C80 C75 1.397(4) . ?
C24 C25 1.379(4) . ?
C24 C23 1.390(4) . ?
C66 C61 1.418(4) . ?
C66 C65 1.407(4) . ?
C62 C61 1.393(4) . ?
C62 C63 1.388(4) . ?
C21 C22 1.389(4) . ?
C15 C20 1.449(4) . ?
C15 C16 1.431(4) . ?
C20 C19 1.428(4) . ?
C67 C68 1.399(4) . ?
C13 C8 1.387(4) . ?
C13 C14 1.397(4) . ?
C8 C9 1.530(4) . ?
C8 C7 1.400(4) . ?
C28 C27 1.398(4) . ?
C28 C29 1.390(4) . ?
C16 C17 1.363(4) . ?
C63 C64 1.398(4) . ?
C68 C69 1.391(4) . ?
C75 C74 1.393(4) . ?
C75 C76 1.538(4) . ?
C27 C40 1.412(4) . ?
C54 C41 1.418(4) . ?
C54 C53 1.400(4) . ?
C14 C1 1.422(4) . ?
C1 C2 1.422(4) . ?
C64 C65 1.376(4) . ?
C74 C69 1.404(4) . ?
C19 C18 1.350(4) . ?
C41 C42 1.423(4) . ?
C22 C23 1.387(4) . ?
C35 C40 1.399(4) . ?
C35 C34 1.387(4) . ?
C35 C36 1.541(4) . ?
C17 C18 1.415(4) . ?
C53 C48 1.383(4) . ?
C9 C10 1.536(4) . ?
C9 C11 1.532(4) . ?
C9 C12 1.535(4) . ?
C69 C70 1.527(4) . ?
C29 C34 1.407(4) . ?
C29 C30 1.537(4) . ?
C76 C77 1.528(4) . ?
C76 C79 1.541(4) . ?
C76 C78 1.536(4) . ?
C48 C47 1.408(4) . ?
C48 C49 1.536(4) . ?
C46 C43 1.536(4) . ?
C50 C49 1.535(4) . ?
C58 C57 1.416(4) . ?
C58 C59 1.353(4) . ?
C57 C56 1.359(4) . ?
C44 C43 1.538(4) . ?
C7 C2 1.393(4) . ?
C43 C45 1.531(4) . ?
C43 C42 1.532(4) . ?
C51 C49 1.529(4) . ?
C55 C60 1.458(4) . ?
C55 C56 1.434(4) . ?
C60 C59 1.436(4) . ?
C47 C42 1.384(4) . ?
C30 C32 1.533(5) . ?
C30 C31 1.524(4) . ?
C30 C33 1.538(4) . ?
C38 C36 1.535(4) . ?
C52 C49 1.533(4) . ?
C2 C3 1.528(4) . ?
C39 C36 1.542(4) . ?
C36 C37 1.538(4) . ?
C4 C3 1.533(4) . ?
C73 C70 1.530(4) . ?
C5 C3 1.533(4) . ?
C70 C71 1.532(4) . ?
C70 C72 1.542(4) . ?
C3 C6 1.538(4) . ?
